data_7719566
loop_
_publ_author_name
'Bavaresco, Sofia Teixeira'
'Marquard, Nina P.'
'Miura-Stempel, Emily'
'Mohsen, Mariana G.'
'Campbell, Michael G.'

_publ_section_title
;
 A systematic study of naphthyridine-derived ligands for well-defined
 silver(I) dimers.
;
_journal_issue 36
_journal_name_full 'Dalton transactions (Cambridge, England : 2003)'
_journal_page_first 13651
_journal_page_last 13657
_journal_paper_doi 10.1039/d5dt01626f
_journal_volume 54
_journal_year 2025
_chemical_formula_moiety 'C42 H52 Ag2 N6'
_chemical_formula_sum 'C42 H52 Ag2 N6'
_chemical_formula_weight 856.63
_space_group_crystal_system triclinic
_space_group_IT_number 2
_space_group_name_Hall '-P 1'
_space_group_name_H-M_alt 'P -1'
_atom_sites_solution_hydrogens geom
_audit_creation_date 2025-02-20
_audit_creation_method
;
Olex2 1.5
(compiled 2024.01.12 svn.r2f8d729c for OlexSys, GUI svn.r6928)
;
_audit_update_record
;
2025-07-02 deposited with the CCDC.	2025-08-18 downloaded from the CCDC.
;
_cell_angle_alpha 73.895(3)
_cell_angle_beta 84.138(3)
_cell_angle_gamma 83.744(3)
_cell_formula_units_Z 1
_cell_length_a 9.1814(3)
_cell_length_b 9.2496(3)
_cell_length_c 11.6570(4)
_cell_measurement_reflns_used 5542
_cell_measurement_temperature 100.00(10)
_cell_measurement_theta_max 77.9010
_cell_measurement_theta_min 3.9583
_cell_volume 942.76(6)
_computing_cell_refinement 'CrysAlisPro 1.171.43.118a (Rigaku OD, 2024)'
_computing_data_collection 'CrysAlisPro system (CCD 43.118a 64-bit (release 27-03-2024))'
_computing_data_reduction 'CrysAlisPro 1.171.43.118a (Rigaku OD, 2024)'
_computing_molecular_graphics 'Olex2 1.5 (Dolomanov et al., 2009)'
_computing_publication_material 'Olex2 1.5 (Dolomanov et al., 2009)'
_computing_structure_refinement 'SHELXL 2019/3 (Sheldrick, 2015)'
_computing_structure_solution 'SHELXT 2018/2 (Sheldrick, 2018)'
_diffrn_ambient_environment N~2~
_diffrn_ambient_temperature 100.00(10)
_diffrn_detector 'Hybrid Pixel Array Detector'
_diffrn_detector_area_resol_mean 10.0000
_diffrn_detector_type 'HyPix-Arc 100'
_diffrn_measured_fraction_theta_full 0.969
_diffrn_measured_fraction_theta_max 0.919
_diffrn_measurement_details
;
List of Runs (angles in degrees, time in seconds):

  # Type    Start    End  Width  t~exp~   \w     \q     \k     \f   Frames
#--------------------------------------------------------------------------
  1  \w    -68.00 -39.00   0.50    1.66    --  -49.35 -48.00-110.00   58
  2  \w   -119.00 -76.00   0.50    1.66    --  -49.35 -48.00-110.00   86
  3  \w    -71.00  31.00   0.50    1.66    --  -49.35  48.00  36.00  204
  4  \w    -94.00 -17.00   0.50    1.66    --  -84.79  48.00  36.00  154
  5  \w   -126.00 -63.00   0.50    1.66    --  -84.79 -48.00-110.00  126
  6  \w   -158.00-129.00   0.50    1.66    --  -84.79 -48.00-110.00   58
  7  \w     72.00 103.00   0.50    1.66    --  111.35 -48.00-110.00   62
  8  \w    110.00 178.00   0.50    1.66    --  111.35  48.00  36.00  136
  9  \w     -7.00  18.00   0.50    1.66    --   46.10 -48.00-110.00   50
 10  \w     51.00  76.00   0.50    1.66    --   46.10  48.00  36.00   50
 11  \w   -124.00 -74.00   0.50    1.66    --  -49.35-125.00  30.00  100
 12  \w    -47.00 -15.00   0.50    1.66    --  -84.79  77.00  30.00   64
 13  \w    -80.00 -26.00   0.50    1.66    --  -84.79 125.00  90.00  108
 14  \w    -78.00 -14.00   0.50    1.66    --  -84.79 125.00  30.00  128
 15  \w    -86.00 -41.00   0.50    1.66    --  -84.79 125.00-180.00   90
 16  \w   -106.00 -79.00   0.50    1.66    --  -84.79  77.00  30.00   54
 17  \w    -52.00 -17.00   0.50    1.66    --  -84.79 125.00 150.00   70
 18  \w    -39.00 -13.00   0.50    1.66    --  -84.79 125.00 120.00   52
 19  \w    -86.00 -60.00   0.50    1.66    --  -84.79 125.00 150.00   52
 20  \w     73.00 104.00   0.50    1.66    --  111.35 -95.00 -90.00   62
 21  \w     41.00 105.00   0.50    1.66    --  111.35 -95.00-120.00  128
 22  \w    101.00 130.00   0.50    1.66    --  111.35 125.00  90.00   58
 23  \w     42.00  67.00   0.50    1.66    --  111.35 -95.00 -90.00   50
 24  \w    132.00 158.00   0.50    1.66    --  111.35  30.00  90.00   52
 25  \w     51.00  90.00   0.50    1.66    --  111.35 -95.00 150.00   78
 26  \w     93.00 176.00   0.50    1.66    --  111.35  45.00 -60.00  166
 27  \w    103.00 130.00   0.50    1.66    --  111.35  30.00  90.00   54
 28  \w     78.00 105.00   0.50    1.66    --  111.35 -95.00 120.00   54
 29  \w     48.00  73.00   0.50    1.66    --  111.35 -95.00 120.00   50
 30  \w     97.00 158.00   0.50    1.66    --  111.35 125.00-150.00  122
 31  \w     40.00 104.00   0.50    1.66    --  111.35 -95.00  60.00  128
 32  \w     57.00 110.00   0.50    1.66    --  111.35-125.00   0.00  106
 33  \w     93.00 139.00   0.50    1.66    --  111.35  45.00   0.00   92
;
_diffrn_measurement_device 'four-circle diffractometer'
_diffrn_measurement_device_type 'XtaLAB Synergy, Dualflex, HyPix-Arc 100'
_diffrn_measurement_method '\w scans'
_diffrn_orient_matrix_type 'CrysAlisPro convention (1999,Acta A55,543-557)'
_diffrn_orient_matrix_UB_11 0.0110881000
_diffrn_orient_matrix_UB_12 -0.1697336000
_diffrn_orient_matrix_UB_13 0.0653944000
_diffrn_orient_matrix_UB_21 -0.1449064000
_diffrn_orient_matrix_UB_22 -0.0164793000
_diffrn_orient_matrix_UB_23 -0.0493436000
_diffrn_orient_matrix_UB_31 0.0867991000
_diffrn_orient_matrix_UB_32 -0.0344542000
_diffrn_orient_matrix_UB_33 -0.1109876000
_diffrn_radiation_monochromator mirror
_diffrn_radiation_probe x-ray
_diffrn_radiation_type 'Cu K\a'
_diffrn_radiation_wavelength 1.54184
_diffrn_reflns_av_R_equivalents 0.0345
_diffrn_reflns_av_unetI/netI 0.0404
_diffrn_reflns_Laue_measured_fraction_full 0.969
_diffrn_reflns_Laue_measured_fraction_max 0.919
_diffrn_reflns_limit_h_max 11
_diffrn_reflns_limit_h_min -11
_diffrn_reflns_limit_k_max 11
_diffrn_reflns_limit_k_min -11
_diffrn_reflns_limit_l_max 11
_diffrn_reflns_limit_l_min -14
_diffrn_reflns_number 9019
_diffrn_reflns_point_group_measured_fraction_full 0.969
_diffrn_reflns_point_group_measured_fraction_max 0.919
_diffrn_reflns_theta_full 67.684
_diffrn_reflns_theta_max 78.783
_diffrn_reflns_theta_min 3.958
_diffrn_source 'micro-focus sealed X-ray tube'
_diffrn_source_type 'PhotonJet (Cu) X-ray Source'
_exptl_absorpt_coefficient_mu 8.618
_exptl_absorpt_correction_T_max 1.00000
_exptl_absorpt_correction_T_min 0.67816
_exptl_absorpt_correction_type multi-scan
_exptl_absorpt_process_details
;
CrysAlisPro 1.171.43.118a (Rigaku Oxford Diffraction, 2024)
Empirical absorption correction using spherical harmonics,
implemented in SCALE3 ABSPACK scaling algorithm.
;
_exptl_crystal_colour red
_exptl_crystal_density_diffrn 1.509
_exptl_crystal_description block
_exptl_crystal_F_000 440
_refine_diff_density_max 2.358
_refine_diff_density_min -1.043
_refine_diff_density_rms 0.166
_refine_ls_extinction_method none
_refine_ls_goodness_of_fit_ref 1.119
_refine_ls_hydrogen_treatment constr
_refine_ls_matrix_type full
_refine_ls_number_parameters 230
_refine_ls_number_reflns 3737
_refine_ls_number_restraints 0
_refine_ls_restrained_S_all 1.119
_refine_ls_R_factor_all 0.0495
_refine_ls_R_factor_gt 0.0447
_refine_ls_shift/su_max 0.001
_refine_ls_shift/su_mean 0.000
_refine_ls_structure_factor_coef Fsqd
_refine_ls_weighting_details 'w=1/[\s^2^(Fo^2^)+(0.0795P)^2^+2.7587P] where P=(Fo^2^+2Fc^2^)/3'
_refine_ls_weighting_scheme calc
_refine_ls_wR_factor_gt 0.1246
_refine_ls_wR_factor_ref 0.1352
_reflns_Friedel_coverage 0.000
_reflns_number_gt 3395
_reflns_number_total 3737
_reflns_threshold_expression 'I > 2\s(I)'
_cod_data_source_file d5dt01626f2.cif
_cod_data_source_block Cmpd_6B
_cod_database_code 7719566
_shelx_shelxl_version_number 2019/3
_shelx_space_group_comment
;
The symmetry employed for this shelxl refinement is uniquely defined
by the following loop, which should always be used as a source of
symmetry information in preference to the above space-group names.
They are only intended as comments.
;
_olex2_refinement_description
;
1. Fixed Uiso
 At 1.2 times of:
  All C(H) groups, All C(H,H) groups
 At 1.5 times of:
  All C(H,H,H) groups
2.a Ternary CH refined with riding coordinates:
 C16(H16), C19(H19)
2.b Secondary CH2 refined with riding coordinates:
 C1(H1A,H1B), C2(H2A,H2B), C3(H3A,H3B)
2.c Aromatic/amide H refined with riding coordinates:
 C6(H6), C7(H7), C9(H9), C12(H12), C13(H13), C14(H14)
2.d Idealised Me refined as rotating group:
 C17(H17A,H17B,H17C), C18(H18A,H18B,H18C), C20(H20A,H20B,H20C), C21(H21A,H21B,
 H21C)
;
_olex2_submission_special_instructions 'No special instructions were received'
_oxdiff_exptl_absorpt_empirical_details
;
Empirical correction (ABSPACK) includes:
- Absorption correction using spherical harmonics
- Frame scaling
;
_oxdiff_exptl_absorpt_empirical_full_max 1.351
_oxdiff_exptl_absorpt_empirical_full_min 0.673

loop_
_space_group_symop_operation_xyz
'x, y, z'
'-x, -y, -z'

loop_
_atom_site_label
_atom_site_type_symbol
_atom_site_fract_x
_atom_site_fract_y
_atom_site_fract_z
_atom_site_U_iso_or_equiv
_atom_site_adp_type
_atom_site_occupancy
_atom_site_site_symmetry_order
_atom_site_calc_flag
_atom_site_refinement_flags_posn
_atom_site_refinement_flags_adp
_atom_site_refinement_flags_occupancy
_atom_site_disorder_assembly
_atom_site_disorder_group
Ag1 Ag 1.09811(3) -0.08332(4) 0.44360(3) 0.02004(14) Uani 1 1 d . . . . .
N1 N 1.0135(4) 0.0540(5) 0.2820(4) 0.0222(8) Uani 1 1 d . . . . .
N2 N 0.8475(4) 0.2031(5) 0.3727(3) 0.0178(8) Uani 1 1 d . . . . .
N004 N 0.7006(4) 0.2692(5) 0.5751(3) 0.0200(8) Uani 1 1 d . . . . .
C1 C 1.0784(6) 0.0141(7) 0.1732(5) 0.0289(12) Uani 1 1 d . . . . .
H1A H 1.012433 -0.049869 0.150949 0.035 Uiso 1 1 calc R U . . .
H1B H 1.173255 -0.046299 0.190791 0.035 Uiso 1 1 calc R U . . .
C2 C 1.1043(6) 0.1499(7) 0.0677(5) 0.0299(12) Uani 1 1 d . . . . .
H2A H 1.145010 0.116167 -0.003486 0.036 Uiso 1 1 calc R U . . .
H2B H 1.175793 0.211320 0.086316 0.036 Uiso 1 1 calc R U . . .
C3 C 0.9587(6) 0.2442(7) 0.0417(4) 0.0266(11) Uani 1 1 d . . . . .
H3A H 0.976766 0.341818 -0.017236 0.032 Uiso 1 1 calc R U . . .
H3B H 0.895094 0.190505 0.006615 0.032 Uiso 1 1 calc R U . . .
C4 C 0.8816(5) 0.2728(6) 0.1551(4) 0.0198(9) Uani 1 1 d . . . . .
C5 C 0.9175(5) 0.1723(5) 0.2697(4) 0.0170(9) Uani 1 1 d . . . . .
C6 C 0.7806(5) 0.3941(6) 0.1517(5) 0.0221(10) Uani 1 1 d . . . . .
H6 H 0.760223 0.462531 0.076589 0.026 Uiso 1 1 calc R U . . .
C7 C 0.7068(5) 0.4194(6) 0.2562(5) 0.0237(10) Uani 1 1 d . . . . .
H7 H 0.633401 0.500727 0.253854 0.028 Uiso 1 1 calc R U . . .
C8 C 0.7454(5) 0.3218(5) 0.3617(4) 0.0178(9) Uani 1 1 d . . . . .
C9 C 0.6706(5) 0.3506(5) 0.4734(4) 0.0184(9) Uani 1 1 d . . . . .
H9 H 0.597854 0.433033 0.467603 0.022 Uiso 1 1 calc R U . . .
C10 C 0.6366(5) 0.2992(5) 0.6837(4) 0.0170(9) Uani 1 1 d . . . . .
C11 C 0.5388(5) 0.1999(6) 0.7557(4) 0.0199(9) Uani 1 1 d . . . . .
C12 C 0.4960(5) 0.2133(6) 0.8701(4) 0.0235(10) Uani 1 1 d . . . . .
H12 H 0.430520 0.145846 0.920561 0.028 Uiso 1 1 calc R U . . .
C13 C 0.5473(6) 0.3238(6) 0.9122(4) 0.0249(10) Uani 1 1 d . . . . .
H13 H 0.517716 0.330987 0.991099 0.030 Uiso 1 1 calc R U . . .
C14 C 0.6419(5) 0.4234(6) 0.8383(4) 0.0232(10) Uani 1 1 d . . . . .
H14 H 0.675554 0.499465 0.867076 0.028 Uiso 1 1 calc R U . . .
C15 C 0.6884(5) 0.4140(6) 0.7229(4) 0.0206(9) Uani 1 1 d . . . . .
C16 C 0.4815(6) 0.0836(6) 0.7056(5) 0.0290(11) Uani 1 1 d . . . . .
H16 H 0.558226 0.060698 0.644376 0.035 Uiso 1 1 calc R U . . .
C17 C 0.4564(7) -0.0650(6) 0.7995(5) 0.0327(12) Uani 1 1 d . . . . .
H17A H 0.545699 -0.102433 0.841621 0.049 Uiso 1 1 calc R U . . .
H17B H 0.432292 -0.139318 0.760173 0.049 Uiso 1 1 calc R U . . .
H17C H 0.374883 -0.048665 0.856965 0.049 Uiso 1 1 calc R U . . .
C18 C 0.3444(9) 0.1477(8) 0.6421(8) 0.057(2) Uani 1 1 d . . . . .
H18A H 0.265677 0.169184 0.699927 0.085 Uiso 1 1 calc R U . . .
H18B H 0.314184 0.074350 0.604472 0.085 Uiso 1 1 calc R U . . .
H18C H 0.364202 0.241253 0.580462 0.085 Uiso 1 1 calc R U . . .
C19 C 0.7989(5) 0.5176(6) 0.6458(5) 0.0245(10) Uani 1 1 d . . . . .
H19 H 0.780801 0.529908 0.560349 0.029 Uiso 1 1 calc R U . . .
C20 C 0.7824(7) 0.6760(7) 0.6659(6) 0.0373(13) Uani 1 1 d . . . . .
H20A H 0.679874 0.717713 0.658691 0.056 Uiso 1 1 calc R U . . .
H20B H 0.845904 0.741875 0.605650 0.056 Uiso 1 1 calc R U . . .
H20C H 0.810776 0.669589 0.746030 0.056 Uiso 1 1 calc R U . . .
C21 C 0.9546(6) 0.4445(7) 0.6639(5) 0.0329(12) Uani 1 1 d . . . . .
H21A H 0.975013 0.427213 0.747803 0.049 Uiso 1 1 calc R U . . .
H21B H 1.024656 0.511292 0.612143 0.049 Uiso 1 1 calc R U . . .
H21C H 0.964462 0.347759 0.643562 0.049 Uiso 1 1 calc R U . . .

loop_
_atom_site_aniso_label
_atom_site_aniso_U_11
_atom_site_aniso_U_22
_atom_site_aniso_U_33
_atom_site_aniso_U_23
_atom_site_aniso_U_13
_atom_site_aniso_U_12
Ag1 0.0211(2) 0.0204(2) 0.0189(2) -0.00660(14) -0.00258(13) 0.00145(13)
N1 0.0212(19) 0.023(2) 0.023(2) -0.0085(17) -0.0037(16) 0.0041(16)
N2 0.0182(18) 0.023(2) 0.0120(18) -0.0030(16) -0.0001(14) -0.0047(15)
N004 0.0209(19) 0.025(2) 0.0157(19) -0.0064(16) 0.0023(15) -0.0091(16)
C1 0.029(3) 0.038(3) 0.020(2) -0.014(2) -0.002(2) 0.013(2)
C2 0.026(2) 0.048(3) 0.018(2) -0.014(2) 0.001(2) -0.001(2)
C3 0.030(3) 0.038(3) 0.012(2) -0.011(2) -0.0020(19) 0.007(2)
C4 0.021(2) 0.026(2) 0.014(2) -0.0068(19) -0.0008(17) -0.0065(18)
C5 0.0117(18) 0.021(2) 0.019(2) -0.0084(19) -0.0005(16) 0.0004(16)
C6 0.022(2) 0.025(2) 0.021(2) -0.008(2) -0.0044(18) 0.0024(18)
C7 0.020(2) 0.025(3) 0.027(3) -0.010(2) -0.0045(19) 0.0023(19)
C8 0.0130(19) 0.022(2) 0.021(2) -0.0108(19) -0.0010(17) -0.0022(17)
C9 0.0138(19) 0.023(2) 0.020(2) -0.0089(19) -0.0005(17) 0.0003(17)
C10 0.016(2) 0.019(2) 0.016(2) -0.0054(18) 0.0001(16) 0.0003(17)
C11 0.019(2) 0.022(2) 0.018(2) -0.0034(19) -0.0006(17) -0.0051(18)
C12 0.023(2) 0.025(3) 0.020(2) -0.003(2) 0.0019(18) -0.0039(19)
C13 0.029(2) 0.034(3) 0.013(2) -0.010(2) 0.0003(19) 0.000(2)
C14 0.027(2) 0.028(3) 0.019(2) -0.012(2) -0.0039(19) -0.002(2)
C15 0.018(2) 0.022(2) 0.023(2) -0.009(2) -0.0023(18) -0.0011(18)
C16 0.037(3) 0.028(3) 0.026(3) -0.009(2) -0.001(2) -0.013(2)
C17 0.042(3) 0.025(3) 0.033(3) -0.008(2) -0.002(2) -0.009(2)
C18 0.071(5) 0.035(3) 0.069(5) -0.002(3) -0.045(4) -0.018(3)
C19 0.025(2) 0.031(3) 0.020(2) -0.007(2) 0.0005(19) -0.013(2)
C20 0.045(3) 0.032(3) 0.038(3) -0.012(3) 0.002(3) -0.016(3)
C21 0.022(2) 0.050(4) 0.028(3) -0.010(3) 0.002(2) -0.012(2)

loop_
_atom_type_symbol
_atom_type_description
_atom_type_scat_dispersion_real
_atom_type_scat_dispersion_imag
_atom_type_scat_source
C C 0.0181 0.0091 'International Tables Vol C Tables 4.2.6.8 and 6.1.1.4'
H H 0.0000 0.0000 'International Tables Vol C Tables 4.2.6.8 and 6.1.1.4'
Ag Ag 0.1306 4.2820 'International Tables Vol C Tables 4.2.6.8 and 6.1.1.4'
N N 0.0311 0.0180 'International Tables Vol C Tables 4.2.6.8 and 6.1.1.4'

loop_
_geom_angle_atom_site_label_1
_geom_angle_atom_site_label_2
_geom_angle_atom_site_label_3
_geom_angle
_geom_angle_site_symmetry_1
_geom_angle_site_symmetry_3
_geom_angle_publ_flag
N1 Ag1 Ag1 86.04(11) . 2_756 ?
N1 Ag1 N2 169.31(15) . 2_756 ?
N1 Ag1 N004 116.84(14) . 2_756 ?
N2 Ag1 Ag1 83.34(11) 2_756 2_756 ?
N2 Ag1 N004 73.84(14) 2_756 2_756 ?
N004 Ag1 Ag1 156.98(10) 2_756 2_756 ?
C1 N1 Ag1 114.7(3) . . ?
C5 N1 Ag1 127.2(3) . . ?
C5 N1 C1 118.0(4) . . ?
C5 N2 Ag1 124.9(3) . 2_756 ?
C8 N2 Ag1 116.1(3) . 2_756 ?
C8 N2 C5 118.8(4) . . ?
C9 N004 Ag1 110.0(3) . 2_756 ?
C9 N004 C10 123.2(4) . . ?
C10 N004 Ag1 126.3(3) . 2_756 ?
N1 C1 H1A 108.9 . . ?
N1 C1 H1B 108.9 . . ?
N1 C1 C2 113.6(4) . . ?
H1A C1 H1B 107.7 . . ?
C2 C1 H1A 108.9 . . ?
C2 C1 H1B 108.9 . . ?
C1 C2 H2A 109.9 . . ?
C1 C2 H2B 109.9 . . ?
C1 C2 C3 108.9(4) . . ?
H2A C2 H2B 108.3 . . ?
C3 C2 H2A 109.9 . . ?
C3 C2 H2B 109.9 . . ?
C2 C3 H3A 109.5 . . ?
C2 C3 H3B 109.5 . . ?
H3A C3 H3B 108.1 . . ?
C4 C3 C2 110.6(4) . . ?
C4 C3 H3A 109.5 . . ?
C4 C3 H3B 109.5 . . ?
C5 C4 C3 119.4(4) . . ?
C6 C4 C3 121.3(5) . . ?
C6 C4 C5 119.3(4) . . ?
N1 C5 N2 118.1(4) . . ?
N1 C5 C4 123.7(4) . . ?
N2 C5 C4 118.2(4) . . ?
C4 C6 H6 119.3 . . ?
C4 C6 C7 121.5(5) . . ?
C7 C6 H6 119.3 . . ?
C6 C7 H7 121.6 . . ?
C8 C7 C6 116.7(5) . . ?
C8 C7 H7 121.6 . . ?
N2 C8 C7 125.3(4) . . ?
N2 C8 C9 117.6(4) . . ?
C7 C8 C9 117.1(4) . . ?
N004 C9 C8 122.0(4) . . ?
N004 C9 H9 119.0 . . ?
C8 C9 H9 119.0 . . ?
C11 C10 N004 118.2(4) . . ?
C11 C10 C15 121.9(4) . . ?
C15 C10 N004 119.2(4) . . ?
C10 C11 C16 119.2(4) . . ?
C12 C11 C10 118.3(4) . . ?
C12 C11 C16 122.5(4) . . ?
C11 C12 H12 119.4 . . ?
C11 C12 C13 121.1(5) . . ?
C13 C12 H12 119.4 . . ?
C12 C13 H13 120.2 . . ?
C14 C13 C12 119.6(4) . . ?
C14 C13 H13 120.2 . . ?
C13 C14 H14 119.3 . . ?
C13 C14 C15 121.3(4) . . ?
C15 C14 H14 119.3 . . ?
C10 C15 C19 121.5(4) . . ?
C14 C15 C10 117.6(4) . . ?
C14 C15 C19 120.8(4) . . ?
C11 C16 H16 107.1 . . ?
C11 C16 C17 113.4(4) . . ?
C17 C16 H16 107.1 . . ?
C18 C16 C11 110.7(5) . . ?
C18 C16 H16 107.1 . . ?
C18 C16 C17 111.0(5) . . ?
C16 C17 H17A 109.5 . . ?
C16 C17 H17B 109.5 . . ?
C16 C17 H17C 109.5 . . ?
H17A C17 H17B 109.5 . . ?
H17A C17 H17C 109.5 . . ?
H17B C17 H17C 109.5 . . ?
C16 C18 H18A 109.5 . . ?
C16 C18 H18B 109.5 . . ?
C16 C18 H18C 109.5 . . ?
H18A C18 H18B 109.5 . . ?
H18A C18 H18C 109.5 . . ?
H18B C18 H18C 109.5 . . ?
C15 C19 H19 107.2 . . ?
C15 C19 C20 113.3(4) . . ?
C15 C19 C21 110.3(4) . . ?
C20 C19 H19 107.2 . . ?
C21 C19 H19 107.2 . . ?
C21 C19 C20 111.2(4) . . ?
C19 C20 H20A 109.5 . . ?
C19 C20 H20B 109.5 . . ?
C19 C20 H20C 109.5 . . ?
H20A C20 H20B 109.5 . . ?
H20A C20 H20C 109.5 . . ?
H20B C20 H20C 109.5 . . ?
C19 C21 H21A 109.5 . . ?
C19 C21 H21B 109.5 . . ?
C19 C21 H21C 109.5 . . ?
H21A C21 H21B 109.5 . . ?
H21A C21 H21C 109.5 . . ?
H21B C21 H21C 109.5 . . ?

loop_
_geom_bond_atom_site_label_1
_geom_bond_atom_site_label_2
_geom_bond_distance
_geom_bond_site_symmetry_2
_geom_bond_publ_flag
Ag1 Ag1 2.7177(6) 2_756 ?
Ag1 N1 2.127(4) . ?
Ag1 N2 2.201(4) 2_756 ?
Ag1 N004 2.419(4) 2_756 ?
N1 C1 1.468(6) . ?
N1 C5 1.313(6) . ?
N2 C5 1.389(6) . ?
N2 C8 1.350(6) . ?
N004 C9 1.255(7) . ?
N004 C10 1.425(6) . ?
C1 H1A 0.9900 . ?
C1 H1B 0.9900 . ?
C1 C2 1.515(8) . ?
C2 H2A 0.9900 . ?
C2 H2B 0.9900 . ?
C2 C3 1.523(7) . ?
C3 H3A 0.9900 . ?
C3 H3B 0.9900 . ?
C3 C4 1.510(6) . ?
C4 C5 1.446(7) . ?
C4 C6 1.370(7) . ?
C6 H6 0.9500 . ?
C6 C7 1.398(7) . ?
C7 H7 0.9500 . ?
C7 C8 1.362(7) . ?
C8 C9 1.486(6) . ?
C9 H9 0.9500 . ?
C10 C11 1.397(7) . ?
C10 C15 1.410(6) . ?
C11 C12 1.386(7) . ?
C11 C16 1.519(7) . ?
C12 H12 0.9500 . ?
C12 C13 1.393(7) . ?
C13 H13 0.9500 . ?
C13 C14 1.388(7) . ?
C14 H14 0.9500 . ?
C14 C15 1.393(7) . ?
C15 C19 1.517(7) . ?
C16 H16 1.0000 . ?
C16 C17 1.524(8) . ?
C16 C18 1.506(9) . ?
C17 H17A 0.9800 . ?
C17 H17B 0.9800 . ?
C17 H17C 0.9800 . ?
C18 H18A 0.9800 . ?
C18 H18B 0.9800 . ?
C18 H18C 0.9800 . ?
C19 H19 1.0000 . ?
C19 C20 1.536(8) . ?
C19 C21 1.522(8) . ?
C20 H20A 0.9800 . ?
C20 H20B 0.9800 . ?
C20 H20C 0.9800 . ?
C21 H21A 0.9800 . ?
C21 H21B 0.9800 . ?
C21 H21C 0.9800 . ?

loop_
_geom_torsion_atom_site_label_1
_geom_torsion_atom_site_label_2
_geom_torsion_atom_site_label_3
_geom_torsion_atom_site_label_4
_geom_torsion
_geom_torsion_site_symmetry_1
_geom_torsion_site_symmetry_2
_geom_torsion_site_symmetry_3
_geom_torsion_site_symmetry_4
_geom_torsion_publ_flag
Ag1 N1 C1 C2 -140.8(4) . . . . ?
Ag1 N1 C5 N2 -9.0(6) . . . . ?
Ag1 N1 C5 C4 170.5(3) . . . . ?
Ag1 N2 C5 N1 7.0(6) 2_756 . . . ?
Ag1 N2 C5 C4 -172.5(3) 2_756 . . . ?
Ag1 N2 C8 C7 173.2(4) 2_756 . . . ?
Ag1 N2 C8 C9 -5.7(5) 2_756 . . . ?
Ag1 N004 C9 C8 4.2(5) 2_756 . . . ?
Ag1 N004 C10 C11 -77.9(5) 2_756 . . . ?
Ag1 N004 C10 C15 93.4(5) 2_756 . . . ?
N1 C1 C2 C3 -57.7(6) . . . . ?
N2 C8 C9 N004 0.5(7) . . . . ?
N004 C10 C11 C12 169.1(4) . . . . ?
N004 C10 C11 C16 -11.9(7) . . . . ?
N004 C10 C15 C14 -169.3(4) . . . . ?
N004 C10 C15 C19 6.7(7) . . . . ?
C1 N1 C5 N2 175.0(4) . . . . ?
C1 N1 C5 C4 -5.5(7) . . . . ?
C1 C2 C3 C4 49.3(6) . . . . ?
C2 C3 C4 C5 -22.4(7) . . . . ?
C2 C3 C4 C6 156.2(5) . . . . ?
C3 C4 C5 N1 -0.9(7) . . . . ?
C3 C4 C5 N2 178.6(4) . . . . ?
C3 C4 C6 C7 178.7(4) . . . . ?
C4 C6 C7 C8 3.0(7) . . . . ?
C5 N1 C1 C2 35.7(7) . . . . ?
C5 N2 C8 C7 -2.1(7) . . . . ?
C5 N2 C8 C9 179.0(4) . . . . ?
C5 C4 C6 C7 -2.7(7) . . . . ?
C6 C4 C5 N1 -179.5(5) . . . . ?
C6 C4 C5 N2 0.0(6) . . . . ?
C6 C7 C8 N2 -0.6(7) . . . . ?
C6 C7 C8 C9 178.3(4) . . . . ?
C7 C8 C9 N004 -178.4(4) . . . . ?
C8 N2 C5 N1 -178.1(4) . . . . ?
C8 N2 C5 C4 2.3(6) . . . . ?
C9 N004 C10 C11 111.3(5) . . . . ?
C9 N004 C10 C15 -77.4(6) . . . . ?
C10 N004 C9 C8 176.4(4) . . . . ?
C10 C11 C12 C13 0.8(7) . . . . ?
C10 C11 C16 C17 146.0(5) . . . . ?
C10 C11 C16 C18 -88.5(7) . . . . ?
C10 C15 C19 C20 149.5(5) . . . . ?
C10 C15 C19 C21 -85.1(6) . . . . ?
C11 C10 C15 C14 1.7(7) . . . . ?
C11 C10 C15 C19 177.7(5) . . . . ?
C11 C12 C13 C14 0.6(8) . . . . ?
C12 C11 C16 C17 -35.0(7) . . . . ?
C12 C11 C16 C18 90.5(7) . . . . ?
C12 C13 C14 C15 -0.8(8) . . . . ?
C13 C14 C15 C10 -0.3(7) . . . . ?
C13 C14 C15 C19 -176.3(5) . . . . ?
C14 C15 C19 C20 -34.6(7) . . . . ?
C14 C15 C19 C21 90.8(6) . . . . ?
C15 C10 C11 C12 -1.9(7) . . . . ?
C15 C10 C11 C16 177.1(5) . . . . ?
C16 C11 C12 C13 -178.2(5) . . . . ?
